data_2219565
loop_
_publ_author_name
'Yang, Ming-Hua'

_publ_section_title
;Diaqua(2,5-di-4-pyridyl-1,3,4-thiadiazole-\k<i>N</i>^2^)bis(thiocyanato-\k<i>N</i>)nickel(II)
 dihydrate
;
_journal_coeditor_code DN2378
_journal_issue 10
_journal_name_full 'Acta Crystallographica Section E'
_journal_page_first m1331
_journal_paper_doi 10.1107/S1600536808030444
_journal_volume 64
_journal_year 2008
_chemical_formula_iupac '[Ni (N C S)2 (C12 H8 N4 S)2 (H2 O)2], 2H2 O'
_chemical_formula_moiety 'C26 H20 N10 Ni O2 S4, 2(H2 O)'
_chemical_formula_sum 'C26 H24 N10 Ni O4 S4'
_chemical_formula_weight 727.50
_chemical_name_systematic
;Diaqua(2,5-di-4-pyridyl-1,3,4-thiadiazole-\kN^2^)bis(thiocyanato-\kN)nickel(II)
dihydrate
;
_space_group_IT_number 2
_symmetry_cell_setting triclinic
_symmetry_space_group_name_Hall '-P 1'
_symmetry_space_group_name_H-M 'P -1'
_atom_sites_solution_hydrogens geom
_atom_sites_solution_primary direct
_atom_sites_solution_secondary difmap
_audit_creation_method SHELXL-97
_cell_angle_alpha 104.629(2)
_cell_angle_beta 93.067(2)
_cell_angle_gamma 112.228(2)
_cell_formula_units_Z 1
_cell_length_a 7.0555(11)
_cell_length_b 8.3034(13)
_cell_length_c 14.849(2)
_cell_measurement_reflns_used 2721
_cell_measurement_temperature 298(2)
_cell_measurement_theta_max 25.19
_cell_measurement_theta_min 1.44
_cell_volume 768.3(2)
_computing_cell_refinement 'SAINT (Bruker, 1999)'
_computing_data_collection 'SMART (Bruker, 1998)'
_computing_data_reduction 'SAINT (Bruker, 1999)'
_computing_molecular_graphics
;
ORTEPIII (Burnett & Johnson, 1996), ORTEP-3 for Windows (Farrugia,
1997) and
CAMERON (Pearce <i>et al.</i>,  2000)
;
_computing_publication_material 'SHELXL97 (Sheldrick, 2008)'
_computing_structure_refinement 'SHELXL97 (Sheldrick, 2008)'
_computing_structure_solution 'SHELXS97 (Sheldrick, 2008)'
_diffrn_ambient_temperature 298(2)
_diffrn_measured_fraction_theta_full 0.982
_diffrn_measured_fraction_theta_max 0.982
_diffrn_measurement_device_type 'Bruker SMART'
_diffrn_measurement_method '\f and \w'
_diffrn_radiation_monochromator graphite
_diffrn_radiation_source 'fine-focus sealed tube'
_diffrn_radiation_type MoK\a
_diffrn_radiation_wavelength 0.71073
_diffrn_reflns_av_R_equivalents 0.0277
_diffrn_reflns_av_sigmaI/netI 0.0659
_diffrn_reflns_limit_h_max 5
_diffrn_reflns_limit_h_min -8
_diffrn_reflns_limit_k_max 9
_diffrn_reflns_limit_k_min -9
_diffrn_reflns_limit_l_max 17
_diffrn_reflns_limit_l_min -17
_diffrn_reflns_number 3967
_diffrn_reflns_theta_full 25.30
_diffrn_reflns_theta_max 25.30
_diffrn_reflns_theta_min 1.44
_diffrn_standards_interval_count 0
_diffrn_standards_interval_time 0
_diffrn_standards_number 0
_exptl_absorpt_coefficient_mu 0.955
_exptl_absorpt_correction_T_max 0.8545
_exptl_absorpt_correction_T_min 0.7893
_exptl_absorpt_correction_type multi-scan
_exptl_absorpt_process_details '(SADABS; Sheldrick, 1996)'
_exptl_crystal_colour green
_exptl_crystal_density_diffrn 1.572
_exptl_crystal_density_method 'not measured'
_exptl_crystal_description block
_exptl_crystal_F_000 374
_exptl_crystal_size_max 0.26
_exptl_crystal_size_mid 0.21
_exptl_crystal_size_min 0.17
_refine_diff_density_max 0.389
_refine_diff_density_min -0.513
_refine_ls_extinction_method none
_refine_ls_goodness_of_fit_ref 1.062
_refine_ls_hydrogen_treatment constr
_refine_ls_matrix_type full
_refine_ls_number_parameters 205
_refine_ls_number_reflns 2747
_refine_ls_number_restraints 0
_refine_ls_restrained_S_all 1.062
_refine_ls_R_factor_all 0.0894
_refine_ls_R_factor_gt 0.0553
_refine_ls_shift/su_max 0.000
_refine_ls_shift/su_mean 0.000
_refine_ls_structure_factor_coef Fsqd
_refine_ls_weighting_details 'calc w=1/[\s^2^(Fo^2^)+(0.0643P)^2^+0.1149P] where P=(Fo^2^+2Fc^2^)/3'
_refine_ls_weighting_scheme calc
_refine_ls_wR_factor_gt 0.1246
_refine_ls_wR_factor_ref 0.1434
_reflns_number_gt 1810
_reflns_number_total 2747
_reflns_threshold_expression I>2\s(I)
_cod_data_source_file dn2378.cif
_cod_data_source_block I
_cod_database_code 2219565
_cod_database_fobs_code 2219565

loop_
_symmetry_equiv_pos_as_xyz
'x, y, z'
'-x, -y, -z'

loop_
_atom_site_type_symbol
_atom_site_label
_atom_site_fract_x
_atom_site_fract_y
_atom_site_fract_z
_atom_site_U_iso_or_equiv
_atom_site_adp_type
_atom_site_calc_flag
_atom_site_refinement_flags
_atom_site_occupancy
Ni Ni1 0.5000 0.5000 0.5000 0.0397(3) Uani d S 1
S S1 -0.0367(2) 0.2796(2) 0.90422(9) 0.0507(4) Uani d . 1
S S2 0.7893(2) 0.05582(18) 0.46356(10) 0.0499(4) Uani d . 1
N N1 0.4008(5) 0.4385(5) 0.6282(3) 0.0370(9) Uani d . 1
N N2 0.3264(6) 0.2926(6) 0.9413(3) 0.0507(11) Uani d . 1
N N3 0.2307(7) 0.2566(6) 1.0167(3) 0.0512(11) Uani d . 1
N N4 -0.3536(7) 0.1274(6) 1.2103(3) 0.0530(11) Uani d . 1
N N5 0.6832(6) 0.3540(6) 0.4939(3) 0.0439(10) Uani d . 1
O O1W 0.2492(4) 0.2685(4) 0.4104(2) 0.0456(8) Uani d . 1
H H1WA 0.1300 0.2324 0.4268 0.068 Uiso d R 1
H H1WB 0.2655 0.1751 0.3792 0.068 Uiso d R 1
C C1 0.2114(7) 0.4119(6) 0.6465(3) 0.0448(12) Uani d . 1
H H1 0.1217 0.4267 0.6042 0.054 Uiso calc R 1
C C2 0.1394(7) 0.3639(7) 0.7239(3) 0.0479(13) Uani d . 1
H H2 0.0026 0.3409 0.7317 0.058 Uiso calc R 1
C C3 0.2717(7) 0.3502(6) 0.7897(3) 0.0392(11) Uani d . 1
C C4 0.4712(8) 0.3790(7) 0.7725(3) 0.0490(13) Uani d . 1
H H4 0.5656 0.3697 0.8149 0.059 Uiso calc R 1
C C5 0.5267(7) 0.4217(7) 0.6915(3) 0.0454(12) Uani d . 1
H H5 0.6606 0.4399 0.6803 0.054 Uiso calc R 1
C C6 0.2059(7) 0.3069(6) 0.8769(3) 0.0408(12) Uani d . 1
C C7 0.0422(8) 0.2485(7) 1.0080(3) 0.0435(12) Uani d . 1
C C8 -0.0933(7) 0.2144(6) 1.0799(3) 0.0395(11) Uani d . 1
C C9 -0.0247(8) 0.1812(7) 1.1595(3) 0.0514(13) Uani d . 1
H H9 0.1090 0.1867 1.1704 0.062 Uiso calc R 1
C C10 -0.1584(8) 0.1398(8) 1.2222(4) 0.0573(15) Uani d . 1
H H10 -0.1108 0.1191 1.2760 0.069 Uiso calc R 1
C C11 -0.4142(8) 0.1632(7) 1.1355(4) 0.0516(13) Uani d . 1
H H11 -0.5477 0.1593 1.1273 0.062 Uiso calc R 1
C C12 -0.2923(7) 0.2065(7) 1.0682(3) 0.0459(12) Uani d . 1
H H12 -0.3433 0.2298 1.0160 0.055 Uiso calc R 1
C C13 0.7270(6) 0.2306(7) 0.4811(3) 0.0366(11) Uani d . 1
O O2W 0.3283(5) -0.0225(5) 0.3113(2) 0.0604(10) Uani d . 1
H H2WA 0.3641 -0.0509 0.3583 0.091 Uiso d R 1
H H2WB 0.4342 0.0242 0.2871 0.091 Uiso d R 1

loop_
_atom_site_aniso_label
_atom_site_aniso_U_11
_atom_site_aniso_U_22
_atom_site_aniso_U_33
_atom_site_aniso_U_12
_atom_site_aniso_U_13
_atom_site_aniso_U_23
Ni1 0.0396(5) 0.0406(5) 0.0449(6) 0.0187(4) 0.0124(4) 0.0176(4)
S1 0.0513(8) 0.0705(10) 0.0435(8) 0.0301(7) 0.0153(6) 0.0290(7)
S2 0.0508(8) 0.0442(8) 0.0686(9) 0.0269(6) 0.0198(7) 0.0260(7)
N1 0.034(2) 0.039(2) 0.041(2) 0.0152(17) 0.0086(17) 0.0156(18)
N2 0.046(3) 0.065(3) 0.045(3) 0.022(2) 0.013(2) 0.024(2)
N3 0.051(3) 0.066(3) 0.042(2) 0.023(2) 0.015(2) 0.027(2)
N4 0.051(3) 0.065(3) 0.046(3) 0.023(2) 0.017(2) 0.023(2)
N5 0.045(2) 0.045(2) 0.055(3) 0.027(2) 0.0162(19) 0.022(2)
O1W 0.0367(18) 0.045(2) 0.053(2) 0.0146(15) 0.0120(15) 0.0130(16)
C1 0.041(3) 0.054(3) 0.044(3) 0.018(2) 0.008(2) 0.024(3)
C2 0.037(3) 0.058(3) 0.048(3) 0.014(2) 0.010(2) 0.024(3)
C3 0.041(3) 0.036(3) 0.038(3) 0.011(2) 0.012(2) 0.010(2)
C4 0.045(3) 0.066(4) 0.046(3) 0.027(3) 0.010(2) 0.026(3)
C5 0.042(3) 0.057(3) 0.045(3) 0.024(2) 0.018(2) 0.021(3)
C6 0.044(3) 0.039(3) 0.037(3) 0.014(2) 0.009(2) 0.012(2)
C7 0.047(3) 0.046(3) 0.039(3) 0.018(2) 0.007(2) 0.015(2)
C8 0.044(3) 0.038(3) 0.037(3) 0.016(2) 0.008(2) 0.013(2)
C9 0.045(3) 0.067(4) 0.046(3) 0.022(3) 0.008(2) 0.024(3)
C10 0.056(3) 0.076(4) 0.043(3) 0.024(3) 0.013(3) 0.026(3)
C11 0.043(3) 0.055(3) 0.059(4) 0.021(3) 0.011(3) 0.019(3)
C12 0.047(3) 0.053(3) 0.049(3) 0.026(2) 0.009(2) 0.025(3)
C13 0.033(3) 0.046(3) 0.035(3) 0.016(2) 0.012(2) 0.018(2)
O2W 0.057(2) 0.061(2) 0.054(2) 0.0141(18) 0.0183(17) 0.0132(19)

loop_
_atom_type_symbol
_atom_type_description
_atom_type_scat_dispersion_real
_atom_type_scat_dispersion_imag
_atom_type_scat_source
C C 0.0033 0.0016 'International Tables Vol C Tables 4.2.6.8 and 6.1.1.4'
H H 0.0000 0.0000 'International Tables Vol C Tables 4.2.6.8 and 6.1.1.4'
N N 0.0061 0.0033 'International Tables Vol C Tables 4.2.6.8 and 6.1.1.4'
O O 0.0106 0.0060 'International Tables Vol C Tables 4.2.6.8 and 6.1.1.4'
Ni Ni 0.3393 1.1124 'International Tables Vol C Tables 4.2.6.8 and 6.1.1.4'
S S 0.1246 0.1234 'International Tables Vol C Tables 4.2.6.8 and 6.1.1.4'

loop_
_geom_angle_atom_site_label_1
_geom_angle_atom_site_label_2
_geom_angle_atom_site_label_3
_geom_angle_site_symmetry_1
_geom_angle_site_symmetry_3
_geom_angle
N5 Ni1 N5 . 2_666 180.000(2)
N5 Ni1 O1W . 2_666 88.99(14)
N5 Ni1 O1W 2_666 2_666 91.01(14)
N5 Ni1 O1W . . 91.01(14)
N5 Ni1 O1W 2_666 . 88.99(14)
O1W Ni1 O1W 2_666 . 180.0
N5 Ni1 N1 . . 91.17(14)
N5 Ni1 N1 2_666 . 88.83(14)
O1W Ni1 N1 2_666 . 86.52(12)
O1W Ni1 N1 . . 93.48(13)
N5 Ni1 N1 . 2_666 88.83(14)
N5 Ni1 N1 2_666 2_666 91.17(14)
O1W Ni1 N1 2_666 2_666 93.48(13)
O1W Ni1 N1 . 2_666 86.52(12)
N1 Ni1 N1 . 2_666 180.0000(10)
C7 S1 C6 . . 87.2(2)
C1 N1 C5 . . 116.3(4)
C1 N1 Ni1 . . 122.2(3)
C5 N1 Ni1 . . 121.4(3)
C6 N2 N3 . . 112.5(4)
C7 N3 N2 . . 112.7(4)
C11 N4 C10 . . 116.8(4)
C13 N5 Ni1 . . 159.3(4)
Ni1 O1W H1WA . . 120.3
Ni1 O1W H1WB . . 121.7
H1WA O1W H1WB . . 107.7
N1 C1 C2 . . 124.1(4)
N1 C1 H1 . . 118.0
C2 C1 H1 . . 118.0
C1 C2 C3 . . 119.1(5)
C1 C2 H2 . . 120.5
C3 C2 H2 . . 120.5
C2 C3 C4 . . 117.8(4)
C2 C3 C6 . . 121.6(4)
C4 C3 C6 . . 120.5(4)
C5 C4 C3 . . 118.6(4)
C5 C4 H4 . . 120.7
C3 C4 H4 . . 120.7
N1 C5 C4 . . 124.0(4)
N1 C5 H5 . . 118.0
C4 C5 H5 . . 118.0
N2 C6 C3 . . 123.7(4)
N2 C6 S1 . . 113.8(3)
C3 C6 S1 . . 122.4(4)
N3 C7 C8 . . 123.5(4)
N3 C7 S1 . . 113.8(3)
C8 C7 S1 . . 122.7(4)
C12 C8 C9 . . 118.1(4)
C12 C8 C7 . . 121.8(4)
C9 C8 C7 . . 119.9(4)
C10 C9 C8 . . 118.5(5)
C10 C9 H9 . . 120.7
C8 C9 H9 . . 120.7
N4 C10 C9 . . 123.8(5)
N4 C10 H10 . . 118.1
C9 C10 H10 . . 118.1
N4 C11 C12 . . 124.1(5)
N4 C11 H11 . . 117.9
C12 C11 H11 . . 117.9
C8 C12 C11 . . 118.6(4)
C8 C12 H12 . . 120.7
C11 C12 H12 . . 120.7
N5 C13 S2 . . 179.7(4)
H2WA O2W H2WB . . 109.2

loop_
_geom_bond_atom_site_label_1
_geom_bond_atom_site_label_2
_geom_bond_site_symmetry_2
_geom_bond_distance
Ni1 N5 . 2.072(4)
Ni1 N5 2_666 2.072(4)
Ni1 O1W 2_666 2.116(3)
Ni1 O1W . 2.116(3)
Ni1 N1 . 2.176(4)
Ni1 N1 2_666 2.176(4)
S1 C7 . 1.723(5)
S1 C6 . 1.724(5)
S2 C13 . 1.635(5)
N1 C1 . 1.325(6)
N1 C5 . 1.328(6)
N2 C6 . 1.304(6)
N2 N3 . 1.376(5)
N3 C7 . 1.303(6)
N4 C11 . 1.310(6)
N4 C10 . 1.340(6)
N5 C13 . 1.153(6)
O1W H1WA . 0.8510
O1W H1WB . 0.8497
C1 C2 . 1.371(6)
C1 H1 . 0.9300
C2 C3 . 1.371(6)
C2 H2 . 0.9300
C3 C4 . 1.385(6)
C3 C6 . 1.481(6)
C4 C5 . 1.374(6)
C4 H4 . 0.9300
C5 H5 . 0.9300
C7 C8 . 1.480(6)
C8 C12 . 1.380(6)
C8 C9 . 1.383(6)
C9 C10 . 1.373(7)
C9 H9 . 0.9300
C10 H10 . 0.9300
C11 C12 . 1.382(7)
C11 H11 . 0.9300
C12 H12 . 0.9300
O2W H2WA . 0.8456
O2W H2WB . 0.8472

loop_
_geom_hbond_atom_site_label_D
_geom_hbond_atom_site_label_H
_geom_hbond_atom_site_label_A
_geom_hbond_site_symmetry_A
_geom_hbond_distance_DH
_geom_hbond_distance_HA
_geom_hbond_distance_DA
_geom_hbond_angle_DHA
O1W H1WB O2W . 0.85 1.91 2.762(5) 174.9
O2W H2WB N4 1_654 0.85 2.00 2.833(5) 169.5
O1W H1WA S2 1_455 0.85 2.47 3.303(3) 166.3
O2W H2WA S2 2_656 0.85 2.92 3.540(4) 132.2
